data_7218999
loop_
_publ_author_name
'Sheng, Tianlu'
'Wang, Yong'
'Song, Jinshuai'
'Ma, Xiao'
'Xue, Zhenzhen'
'Hu, Shengmin'
'Fu, Ruibiao'
'Li, Chunsen'
'Wu, Xintao'

_publ_section_title
;
 Synthesis, Crystal Structure and MMCT of New Cyanide-bridged Complexes
 cis-MII(dppm)2(CN)2(FeIIIX3)2 (M = Ru&#xFF0C;Os)
;
_journal_name_full 'RSC Adv.'
_journal_paper_doi 10.1039/C4RA13825B
_journal_year 2014
_chemical_formula_sum 'C53 H46 Cl8 Fe2 N2 O0 Os P4'
_chemical_formula_weight 1420.30
_chemical_name_systematic
; 
 ? 
;
_space_group_IT_number 2
_symmetry_cell_setting triclinic
_symmetry_space_group_name_Hall '-P 1'
_symmetry_space_group_name_H-M 'P -1'
_atom_sites_solution_hydrogens geom
_atom_sites_solution_primary direct
_atom_sites_solution_secondary difmap
_audit_creation_method SHELXL-97
_audit_update_record
;
2014-04-15 deposited with the CCDC.
2014-11-27 downloaded from the CCDC.
;
_cell_angle_alpha 83.848(11)
_cell_angle_beta 77.910(10)
_cell_angle_gamma 65.448(8)
_cell_formula_units_Z 2
_cell_length_a 11.400(3)
_cell_length_b 13.291(4)
_cell_length_c 21.017(6)
_cell_measurement_reflns_used 8603
_cell_measurement_temperature 123(2)
_cell_measurement_theta_max 27.4662
_cell_measurement_theta_min 2.0268
_cell_volume 2831.5(14)
_computing_cell_refinement 'CrystalClear (Rigaku Inc., 2008)'
_computing_data_collection 'CrystalClear (Rigaku Inc., 2008)'
_computing_data_reduction 'CrystalClear (Rigaku Inc., 2008)'
_computing_molecular_graphics 'Bruker SHELXTL'
_computing_publication_material 'Bruker SHELXTL'
_computing_structure_refinement 'SHELXL-97 (Sheldrick, 2008)'
_computing_structure_solution 'SHELXS-97 (Sheldrick, 2008)'
_diffrn_ambient_temperature 123(2)
_diffrn_detector_area_resol_mean 28.5714
_diffrn_measured_fraction_theta_full 0.960
_diffrn_measured_fraction_theta_max 0.960
_diffrn_measurement_device_type Saturn724+
_diffrn_measurement_method CCD_Profile_fitting
_diffrn_radiation_monochromator graphite
_diffrn_radiation_source 'fine-focus sealed tube'
_diffrn_radiation_type MoK\a
_diffrn_radiation_wavelength 0.71073
_diffrn_reflns_av_R_equivalents 0.0832
_diffrn_reflns_av_sigmaI/netI 0.0679
_diffrn_reflns_limit_h_max 14
_diffrn_reflns_limit_h_min -14
_diffrn_reflns_limit_k_max 17
_diffrn_reflns_limit_k_min -17
_diffrn_reflns_limit_l_max 27
_diffrn_reflns_limit_l_min -26
_diffrn_reflns_number 28707
_diffrn_reflns_theta_full 27.52
_diffrn_reflns_theta_max 27.52
_diffrn_reflns_theta_min 2.03
_exptl_absorpt_coefficient_mu 3.272
_exptl_absorpt_correction_T_max 1.0000
_exptl_absorpt_correction_T_min 0.7353
_exptl_absorpt_correction_type multi-scan
_exptl_absorpt_process_details 'RIGAKU/MSC(2004), CrystalClear Version 1.3.6'
_exptl_crystal_colour RED
_exptl_crystal_density_diffrn 1.666
_exptl_crystal_density_method 'not measured'
_exptl_crystal_description Prism
_exptl_crystal_F_000 1404
_exptl_crystal_size_max 0.480
_exptl_crystal_size_mid 0.143
_exptl_crystal_size_min 0.124
_refine_diff_density_max 2.493
_refine_diff_density_min -3.676
_refine_diff_density_rms 0.270
_refine_ls_extinction_method none
_refine_ls_goodness_of_fit_ref 1.055
_refine_ls_hydrogen_treatment constr
_refine_ls_matrix_type full
_refine_ls_number_parameters 732
_refine_ls_number_reflns 12525
_refine_ls_number_restraints 60
_refine_ls_restrained_S_all 1.054
_refine_ls_R_factor_all 0.0831
_refine_ls_R_factor_gt 0.0714
_refine_ls_shift/su_max 0.001
_refine_ls_shift/su_mean 0.000
_refine_ls_structure_factor_coef Fsqd
_refine_ls_weighting_details 'calc w=1/[\s^2^(Fo^2^)+(0.1480P)^2^+16.0921P] where P=(Fo^2^+2Fc^2^)/3'
_refine_ls_weighting_scheme calc
_refine_ls_wR_factor_gt 0.2026
_refine_ls_wR_factor_ref 0.2316
_reflns_number_gt 11040
_reflns_number_total 12525
_reflns_threshold_expression >2sigma(I)
_cod_data_source_file c4ra13825b2.cif
_cod_data_source_block a
_cod_depositor_comments
;
The following automatic conversions were performed:

'_exptl_absorpt_correction_type' value 'Multi-scan' changed to
'multi-scan' according to
/usr/data/users/saulius/crontab/automatic-downloads/rss-feeds/RSC/lib/dictionaries/cif_core.dic
dictionary named 'cif_core.dic' version 2.4.2 from 2011-04-26.

Automatic conversion script
Id: cif_fix_values 2935 2014-11-11 08:27:57Z andrius 
;
_cod_original_cell_volume 2831.5(13)
_cod_original_sg_symbol_H-M P-1
_cod_database_code 7218999

loop_
_symmetry_equiv_pos_as_xyz
'x, y, z'
'-x, -y, -z'

loop_
_atom_site_label
_atom_site_type_symbol
_atom_site_fract_x
_atom_site_fract_y
_atom_site_fract_z
_atom_site_U_iso_or_equiv
_atom_site_adp_type
_atom_site_occupancy
_atom_site_symmetry_multiplicity
_atom_site_calc_flag
_atom_site_refinement_flags
_atom_site_disorder_assembly
_atom_site_disorder_group
Os1 Os 0.66418(3) 0.32289(2) 0.265498(13) 0.02895(13) Uani 1 1 d . A .
Fe1 Fe 0.88673(11) -0.03009(10) 0.38882(6) 0.0350(3) Uani 1 1 d . . .
Fe2 Fe 1.10461(13) 0.22216(12) 0.11320(7) 0.0420(3) Uani 1 1 d . . .
P1 P 0.5921(2) 0.21096(18) 0.21750(10) 0.0322(4) Uani 1 1 d . . .
P2 P 0.5447(2) 0.42762(18) 0.18191(10) 0.0339(4) Uani 1 1 d . . .
P3 P 0.7020(2) 0.45652(16) 0.31448(10) 0.0290(4) Uani 1 1 d . . .
P4 P 0.48587(19) 0.40514(16) 0.35329(10) 0.0290(4) Uani 1 1 d . . .
Cl1 Cl 0.8042(4) -0.0391(3) 0.49061(15) 0.0756(10) Uani 1 1 d . . .
Cl2 Cl 1.0990(2) -0.0870(3) 0.37292(19) 0.0665(8) Uani 1 1 d . . .
Cl3 Cl 0.8290(3) -0.1280(2) 0.3350(2) 0.0731(10) Uani 1 1 d . . .
Cl4 Cl 1.0939(3) 0.2661(3) 0.01149(14) 0.0672(8) Uani 1 1 d . . .
Cl5 Cl 1.1768(3) 0.3277(2) 0.15286(15) 0.0557(6) Uani 1 1 d . . .
Cl6 Cl 1.2212(3) 0.0462(2) 0.12687(16) 0.0654(7) Uani 1 1 d . . .
C1 C 0.4970(8) 0.1381(6) 0.2656(4) 0.0306(15) Uani 1 1 d . A .
C2 C 0.5045(8) 0.1147(7) 0.3310(5) 0.0369(17) Uani 1 1 d . . .
H2A H 0.5588 0.1349 0.3494 0.044 Uiso 1 1 calc R A .
C3 C 0.4313(9) 0.0610(8) 0.3694(5) 0.0418(19) Uani 1 1 d . A .
H3A H 0.4366 0.0447 0.4132 0.050 Uiso 1 1 calc R . .
C4 C 0.3502(9) 0.0324(7) 0.3409(5) 0.043(2) Uani 1 1 d . . .
H4A H 0.3008 -0.0033 0.3660 0.052 Uiso 1 1 calc R A .
C5 C 0.3417(10) 0.0557(8) 0.2766(5) 0.047(2) Uani 1 1 d . A .
H5A H 0.2857 0.0367 0.2588 0.057 Uiso 1 1 calc R . .
C6 C 0.4167(9) 0.1080(8) 0.2374(5) 0.0407(19) Uani 1 1 d . . .
H6A H 0.4127 0.1222 0.1934 0.049 Uiso 1 1 calc R A .
C7A C 0.7113(9) 0.1115(8) 0.1580(5) 0.042(2) Uani 0.48(2) 1 d P A 1
C8A C 0.8470(18) 0.0458(14) 0.1681(11) 0.030(4) Uani 0.48(2) 1 d P A 1
H8AA H 0.8718 0.0555 0.2057 0.035 Uiso 0.48(2) 1 calc PR A 1
C9A C 0.939(2) -0.0303(17) 0.1227(15) 0.038(6) Uani 0.48(2) 1 d P A 1
H9AA H 1.0241 -0.0715 0.1294 0.046 Uiso 0.48(2) 1 calc PR A 1
C10A C 0.9014(15) -0.0421(14) 0.0709(7) 0.075(4) Uani 0.48(2) 1 d P A 1
H10A H 0.9259 -0.1087 0.0509 0.090 Uiso 0.48(2) 1 calc PR A 1
C11A C 0.812(5) 0.070(4) 0.048(2) 0.108(13) Uani 0.48(2) 1 d PU A 1
H11A H 0.8240 0.0905 0.0044 0.130 Uiso 0.48(2) 1 calc PR A 1
C12A C 0.709(6) 0.144(5) 0.093(3) 0.126(17) Uani 0.48(2) 1 d PU A 1
H12A H 0.6454 0.2091 0.0803 0.152 Uiso 0.48(2) 1 calc PR A 1
C7B C 0.7113(9) 0.1115(8) 0.1580(5) 0.042(2) Uani 0.52 1 d P A 2
C8B C 0.804(3) 0.037(3) 0.1753(17) 0.063(8) Uani 0.52(2) 1 d PU A 2
H8BA H 0.8109 0.0312 0.2190 0.075 Uiso 0.52(2) 1 calc PR A 2
C9B C 0.902(3) -0.041(3) 0.1315(14) 0.052(7) Uani 0.52(2) 1 d PU A 2
H9BA H 0.9727 -0.0948 0.1478 0.062 Uiso 0.52(2) 1 calc PR A 2
C10B C 0.9014(15) -0.0421(14) 0.0709(7) 0.075(4) Uani 0.52 1 d P A 2
H10B H 0.9755 -0.0683 0.0384 0.090 Uiso 0.52(2) 1 calc PR A 2
C11B C 0.7707(18) 0.0022(15) 0.0610(9) 0.041(4) Uani 0.52(2) 1 d PU A 2
H11B H 0.7461 -0.0218 0.0281 0.049 Uiso 0.52(2) 1 calc PR A 2
C12B C 0.6804(17) 0.0846(16) 0.1037(9) 0.040(4) Uani 0.52(2) 1 d PU A 2
H12B H 0.5958 0.1230 0.0954 0.048 Uiso 0.52(2) 1 calc PR A 2
C13A C 0.6348(11) 0.4441(9) 0.1013(4) 0.046(2) Uani 0.552(17) 1 d P A 1
C14A C 0.7167(18) 0.4890(19) 0.0957(10) 0.046(4) Uani 0.552(17) 1 d P A 1
H14A H 0.7311 0.5105 0.1331 0.055 Uiso 0.552(17) 1 calc PR A 1
C15A C 0.782(2) 0.506(2) 0.0379(11) 0.054(6) Uani 0.552(17) 1 d P A 1
H15A H 0.8353 0.5439 0.0359 0.065 Uiso 0.552(17) 1 calc PR A 1
C16A C 0.773(2) 0.4677(18) -0.0206(7) 0.088(5) Uani 0.552(17) 1 d P A 1
H16A H 0.8372 0.4513 -0.0580 0.105 Uiso 0.552(17) 1 calc PR A 1
C17A C 0.646(3) 0.458(3) -0.0132(17) 0.094(9) Uani 0.552(17) 1 d PU A 1
H17A H 0.6089 0.4663 -0.0498 0.113 Uiso 0.552(17) 1 calc PR A 1
C18A C 0.581(3) 0.436(3) 0.0475(12) 0.085(10) Uani 0.552(17) 1 d P A 1
H18A H 0.5091 0.4181 0.0523 0.102 Uiso 0.552(17) 1 calc PR A 1
C13B C 0.6348(11) 0.4441(9) 0.1013(4) 0.046(2) Uani 0.45 1 d P A 2
C14B C 0.650(4) 0.541(3) 0.0778(12) 0.065(9) Uani 0.448(17) 1 d P A 2
H14B H 0.6063 0.6059 0.1008 0.078 Uiso 0.448(17) 1 calc PR A 2
C15B C 0.740(5) 0.535(4) 0.013(2) 0.085(12) Uani 0.448(17) 1 d P A 2
H15B H 0.7684 0.5912 0.0011 0.102 Uiso 0.448(17) 1 calc PR A 2
C16B C 0.773(2) 0.4677(18) -0.0206(7) 0.088(5) Uani 0.45 1 d P A 2
H16B H 0.8043 0.4801 -0.0639 0.105 Uiso 0.448(17) 1 calc PR A 2
C17B C 0.772(2) 0.362(2) -0.0021(10) 0.051(6) Uani 0.448(17) 1 d P A 2
H17B H 0.8127 0.3040 -0.0312 0.061 Uiso 0.448(17) 1 calc PR A 2
C18B C 0.708(2) 0.3462(18) 0.0593(10) 0.049(6) Uani 0.448(17) 1 d P A 2
H18B H 0.7114 0.2766 0.0739 0.059 Uiso 0.448(17) 1 calc PR A 2
C19 C 0.4058(9) 0.5632(7) 0.1946(4) 0.0360(17) Uani 1 1 d . A .
C20 C 0.4300(9) 0.6498(8) 0.2116(4) 0.0397(18) Uani 1 1 d . . .
H20A H 0.5140 0.6374 0.2168 0.048 Uiso 1 1 calc R A .
C21 C 0.3303(12) 0.7548(9) 0.2210(5) 0.052(2) Uani 1 1 d . A .
H21A H 0.3479 0.8124 0.2320 0.062 Uiso 1 1 calc R . .
C22 C 0.2049(12) 0.7738(10) 0.2140(6) 0.058(3) Uani 1 1 d . . .
H22A H 0.1377 0.8439 0.2211 0.069 Uiso 1 1 calc R A .
C23 C 0.1795(11) 0.6890(9) 0.1966(6) 0.053(2) Uani 1 1 d . A .
H23A H 0.0954 0.7021 0.1912 0.063 Uiso 1 1 calc R . .
C24 C 0.2818(10) 0.5814(9) 0.1866(5) 0.045(2) Uani 1 1 d . . .
H24A H 0.2650 0.5238 0.1749 0.054 Uiso 1 1 calc R A .
C25 C 0.8165(8) 0.4121(7) 0.3704(5) 0.0364(17) Uani 1 1 d . A .
C26 C 0.9249(9) 0.3108(7) 0.3626(4) 0.0389(18) Uani 1 1 d . . .
H26A H 0.9404 0.2673 0.3274 0.047 Uiso 1 1 calc R A .
C27 C 1.0104(10) 0.2740(8) 0.4069(5) 0.046(2) Uani 1 1 d . A .
H27A H 1.0828 0.2066 0.4013 0.055 Uiso 1 1 calc R . .
C28 C 0.9865(10) 0.3382(9) 0.4589(5) 0.047(2) Uani 1 1 d . . .
H28A H 1.0416 0.3120 0.4894 0.056 Uiso 1 1 calc R A .
C29 C 0.8835(10) 0.4405(9) 0.4673(5) 0.047(2) Uani 1 1 d . A .
H29A H 0.8709 0.4842 0.5019 0.056 Uiso 1 1 calc R . .
C30 C 0.7980(8) 0.4774(7) 0.4225(5) 0.0371(17) Uani 1 1 d . . .
H30A H 0.7280 0.5463 0.4275 0.045 Uiso 1 1 calc R A .
C31 C 0.7355(8) 0.5700(7) 0.2699(5) 0.0366(17) Uani 1 1 d . A .
C32 C 0.8363(11) 0.5428(9) 0.2170(6) 0.056(3) Uani 1 1 d . . .
H32A H 0.8841 0.4696 0.2048 0.068 Uiso 1 1 calc R A .
C33 C 0.8650(15) 0.6284(11) 0.1819(8) 0.078(4) Uani 1 1 d . A .
H33A H 0.9364 0.6104 0.1478 0.094 Uiso 1 1 calc R . .
C34 C 0.7922(12) 0.7363(10) 0.1963(6) 0.057(3) Uani 1 1 d . . .
H34A H 0.8113 0.7915 0.1712 0.069 Uiso 1 1 calc R A .
C35 C 0.6899(11) 0.7631(8) 0.2482(6) 0.049(2) Uani 1 1 d . A .
H35A H 0.6374 0.8371 0.2575 0.059 Uiso 1 1 calc R . .
C36 C 0.6642(10) 0.6812(7) 0.2868(5) 0.0422(19) Uani 1 1 d . . .
H36A H 0.5995 0.6999 0.3240 0.051 Uiso 1 1 calc R A .
C37 C 0.3144(8) 0.4704(7) 0.3461(4) 0.0347(16) Uani 1 1 d . A .
C38 C 0.2568(8) 0.4119(7) 0.3223(5) 0.0374(18) Uani 1 1 d . . .
H38A H 0.3072 0.3386 0.3108 0.045 Uiso 1 1 calc R A .
C39 C 0.1264(9) 0.4597(8) 0.3153(6) 0.047(2) Uani 1 1 d . A .
H39A H 0.0904 0.4196 0.2983 0.056 Uiso 1 1 calc R . .
C40 C 0.0498(9) 0.5692(9) 0.3342(5) 0.048(2) Uani 1 1 d . . .
H40A H -0.0380 0.6022 0.3299 0.058 Uiso 1 1 calc R A .
C41 C 0.1045(9) 0.6285(8) 0.3591(5) 0.046(2) Uani 1 1 d . A .
H41A H 0.0536 0.7012 0.3717 0.056 Uiso 1 1 calc R . .
C42 C 0.2346(9) 0.5794(7) 0.3654(5) 0.0397(19) Uani 1 1 d . . .
H42A H 0.2702 0.6194 0.3828 0.048 Uiso 1 1 calc R A .
C43 C 0.4824(9) 0.3319(7) 0.4323(4) 0.0345(16) Uani 1 1 d . A .
C44 C 0.5859(9) 0.3048(7) 0.4660(5) 0.0397(18) Uani 1 1 d . . .
H44A H 0.6535 0.3278 0.4500 0.048 Uiso 1 1 calc R A .
C45 C 0.5858(11) 0.2434(8) 0.5233(5) 0.050(2) Uani 1 1 d . A .
H45A H 0.6547 0.2246 0.5456 0.060 Uiso 1 1 calc R . .
C46 C 0.4867(13) 0.2095(7) 0.5482(4) 0.052(3) Uani 1 1 d . . .
H46A H 0.4888 0.1688 0.5871 0.063 Uiso 1 1 calc R A .
C47 C 0.3841(11) 0.2353(8) 0.5160(5) 0.050(2) Uani 1 1 d . A .
H47A H 0.3168 0.2123 0.5328 0.060 Uiso 1 1 calc R . .
C48 C 0.3824(10) 0.2966(7) 0.4574(5) 0.0420(19) Uani 1 1 d . . .
H48A H 0.3139 0.3139 0.4351 0.050 Uiso 1 1 calc R A .
C49 C 0.4796(10) 0.3253(8) 0.1727(4) 0.0388(18) Uani 1 1 d . A .
H49A H 0.4907 0.3082 0.1275 0.047 Uiso 1 1 calc R . .
H49B H 0.3884 0.3476 0.1935 0.047 Uiso 1 1 calc R . .
C50 C 0.5350(8) 0.5179(7) 0.3640(4) 0.0318(15) Uani 1 1 d . A .
H50A H 0.5362 0.5262 0.4091 0.038 Uiso 1 1 calc R . .
H50B H 0.4806 0.5882 0.3459 0.038 Uiso 1 1 calc R . .
C51 C 0.7576(9) 0.1966(7) 0.3236(4) 0.0366(17) Uani 1 1 d . . .
C52 C 0.8345(9) 0.2785(7) 0.2024(4) 0.0363(17) Uani 1 1 d . . .
C53 C 0.550(6) 0.799(6) 0.003(3) 0.18(3) Uani 0.50 1 d PDU B 1
H53A H 0.5314 0.8328 -0.0388 0.214 Uiso 0.50 1 calc PR B 1
H53B H 0.6360 0.7390 -0.0032 0.214 Uiso 0.50 1 calc PR B 1
Cl7 Cl 0.545(9) 0.898(7) 0.054(5) 0.67(7) Uani 0.50 1 d PDU B 1
Cl8 Cl 0.4314(11) 0.7493(8) 0.0405(5) 0.101(3) Uani 0.50 1 d PD B 1
C53A C 0.507(3) 0.809(2) 0.0474(10) 0.13(2) Uani 0.50 1 d PD C 2
H53C H 0.5524 0.7321 0.0361 0.159 Uiso 0.50 1 calc PR C 2
H53D H 0.4136 0.8271 0.0603 0.159 Uiso 0.50 1 calc PR C 2
Cl7A Cl 0.5688(11) 0.8401(12) 0.1087(6) 0.123(4) Uani 0.50 1 d PD C 2
Cl8A Cl 0.5367(18) 0.895(2) -0.0171(10) 0.231(12) Uani 0.50 1 d PD C 2
N1 N 0.8085(8) 0.1211(6) 0.3537(4) 0.0413(17) Uani 1 1 d . A .
N2 N 0.9302(9) 0.2570(6) 0.1654(4) 0.0463(18) Uani 1 1 d . A .

loop_
_atom_site_aniso_label
_atom_site_aniso_U_11
_atom_site_aniso_U_22
_atom_site_aniso_U_33
_atom_site_aniso_U_23
_atom_site_aniso_U_13
_atom_site_aniso_U_12
Os1 0.03654(19) 0.02775(18) 0.02730(19) 0.00162(12) -0.00533(12) -0.01838(13)
Fe1 0.0338(5) 0.0288(6) 0.0429(7) 0.0036(5) -0.0099(5) -0.0129(4)
Fe2 0.0394(6) 0.0418(7) 0.0408(7) -0.0043(5) 0.0008(5) -0.0154(5)
P1 0.0430(10) 0.0346(10) 0.0267(9) -0.0007(8) -0.0051(8) -0.0237(9)
P2 0.0484(11) 0.0370(11) 0.0293(10) 0.0070(8) -0.0123(8) -0.0294(9)
P3 0.0355(9) 0.0272(9) 0.0302(9) 0.0007(7) -0.0101(7) -0.0167(8)
P4 0.0332(9) 0.0266(9) 0.0293(9) 0.0022(7) -0.0067(7) -0.0142(7)
Cl1 0.0796(19) 0.0586(16) 0.0525(16) 0.0202(13) 0.0076(14) -0.0069(14)
Cl2 0.0336(10) 0.0583(15) 0.112(3) -0.0174(16) -0.0092(13) -0.0213(10)
Cl3 0.0690(17) 0.0386(13) 0.123(3) -0.0108(15) -0.0568(19) -0.0119(12)
Cl4 0.0795(19) 0.075(2) 0.0448(14) 0.0032(13) -0.0058(13) -0.0331(16)
Cl5 0.0488(12) 0.0543(14) 0.0700(17) -0.0061(12) -0.0098(11) -0.0261(11)
Cl6 0.0697(17) 0.0435(13) 0.0670(17) -0.0075(12) -0.0107(13) -0.0067(12)
C1 0.037(4) 0.028(4) 0.032(4) 0.001(3) -0.007(3) -0.019(3)
C2 0.036(4) 0.031(4) 0.044(5) 0.004(3) -0.006(3) -0.016(3)
C3 0.042(4) 0.037(4) 0.047(5) 0.005(4) -0.004(4) -0.019(4)
C4 0.037(4) 0.035(4) 0.063(6) 0.010(4) -0.012(4) -0.022(3)
C5 0.048(5) 0.042(5) 0.063(6) 0.011(4) -0.016(4) -0.028(4)
C6 0.042(4) 0.038(4) 0.053(5) 0.005(4) -0.015(4) -0.025(4)
C7A 0.040(5) 0.047(5) 0.043(5) -0.010(4) -0.002(4) -0.023(4)
C8A 0.019(8) 0.019(7) 0.049(11) -0.004(6) 0.004(7) -0.009(6)
C9A 0.030(10) 0.018(8) 0.063(14) -0.009(8) 0.009(9) -0.014(7)
C10A 0.074(8) 0.090(10) 0.054(7) -0.029(7) 0.013(6) -0.032(7)
C11A 0.107(16) 0.111(16) 0.099(15) -0.009(9) -0.018(9) -0.036(10)
C12A 0.120(18) 0.124(19) 0.128(19) -0.004(10) -0.018(10) -0.046(11)
C7B 0.040(5) 0.047(5) 0.043(5) -0.010(4) -0.002(4) -0.023(4)
C8B 0.063(12) 0.059(11) 0.065(11) -0.018(8) -0.010(9) -0.021(8)
C9B 0.052(10) 0.056(11) 0.046(10) -0.003(7) -0.017(8) -0.017(7)
C10B 0.074(8) 0.090(10) 0.054(7) -0.029(7) 0.013(6) -0.032(7)
C11B 0.047(7) 0.042(7) 0.040(7) -0.015(6) -0.008(6) -0.020(6)
C12B 0.034(6) 0.045(8) 0.049(8) -0.010(6) -0.009(5) -0.021(6)
C13A 0.066(6) 0.058(6) 0.031(4) 0.013(4) -0.015(4) -0.042(5)
C14A 0.041(8) 0.060(12) 0.040(9) 0.010(9) -0.010(7) -0.026(8)
C15A 0.055(11) 0.081(16) 0.033(10) 0.021(10) -0.012(8) -0.036(11)
C16A 0.128(15) 0.113(14) 0.039(7) 0.010(8) -0.006(8) -0.072(12)
C17A 0.094(12) 0.101(13) 0.087(12) 0.006(9) -0.016(9) -0.041(9)
C18A 0.062(13) 0.14(3) 0.058(14) 0.031(16) -0.016(11) -0.046(16)
C13B 0.066(6) 0.058(6) 0.031(4) 0.013(4) -0.015(4) -0.042(5)
C14B 0.11(3) 0.050(15) 0.035(12) 0.006(11) 0.000(14) -0.043(17)
C15B 0.12(3) 0.12(3) 0.07(2) 0.04(2) -0.01(2) -0.10(3)
C16B 0.128(15) 0.113(14) 0.039(7) 0.010(8) -0.006(8) -0.072(12)
C17B 0.062(13) 0.060(14) 0.024(9) -0.001(9) 0.005(9) -0.025(11)
C18B 0.063(13) 0.037(10) 0.032(10) -0.006(8) 0.019(9) -0.017(9)
C19 0.043(4) 0.038(4) 0.036(4) 0.008(3) -0.010(3) -0.026(4)
C20 0.041(4) 0.042(5) 0.042(4) 0.001(4) -0.012(3) -0.021(4)
C21 0.065(6) 0.044(5) 0.049(5) 0.003(4) -0.014(5) -0.023(5)
C22 0.058(6) 0.046(6) 0.062(7) 0.006(5) -0.020(5) -0.012(5)
C23 0.049(5) 0.054(6) 0.068(7) 0.017(5) -0.022(5) -0.031(5)
C24 0.058(5) 0.060(6) 0.041(5) 0.018(4) -0.027(4) -0.043(5)
C25 0.037(4) 0.030(4) 0.047(5) 0.001(3) -0.012(3) -0.017(3)
C26 0.041(4) 0.034(4) 0.037(4) 0.002(3) -0.010(3) -0.011(3)
C27 0.051(5) 0.033(4) 0.048(5) 0.005(4) -0.015(4) -0.011(4)
C28 0.045(5) 0.048(5) 0.056(6) 0.014(4) -0.031(4) -0.021(4)
C29 0.050(5) 0.057(6) 0.031(4) -0.002(4) -0.009(4) -0.018(4)
C30 0.038(4) 0.032(4) 0.047(5) -0.005(3) -0.014(3) -0.015(3)
C31 0.036(4) 0.033(4) 0.048(5) 0.004(3) -0.005(3) -0.024(3)
C32 0.051(5) 0.037(5) 0.075(7) 0.002(5) 0.012(5) -0.023(4)
C33 0.076(8) 0.060(7) 0.097(10) 0.005(7) 0.023(8) -0.045(7)
C34 0.069(7) 0.052(6) 0.068(7) 0.013(5) -0.017(6) -0.043(6)
C35 0.060(6) 0.034(4) 0.063(6) 0.012(4) -0.022(5) -0.027(4)
C36 0.053(5) 0.033(4) 0.048(5) -0.001(4) -0.007(4) -0.026(4)
C37 0.039(4) 0.035(4) 0.032(4) 0.004(3) -0.004(3) -0.019(3)
C38 0.036(4) 0.032(4) 0.050(5) 0.001(3) -0.004(3) -0.022(3)
C39 0.041(4) 0.039(5) 0.066(6) 0.008(4) -0.013(4) -0.022(4)
C40 0.036(4) 0.054(6) 0.054(6) 0.004(4) -0.010(4) -0.019(4)
C41 0.040(4) 0.034(4) 0.059(6) 0.001(4) -0.009(4) -0.010(4)
C42 0.038(4) 0.034(4) 0.054(5) 0.002(4) -0.005(4) -0.023(3)
C43 0.048(4) 0.028(4) 0.024(3) 0.004(3) 0.000(3) -0.016(3)
C44 0.047(4) 0.026(4) 0.044(5) 0.002(3) -0.008(4) -0.013(3)
C45 0.067(6) 0.029(4) 0.039(5) 0.000(4) -0.015(4) -0.002(4)
C46 0.091(8) 0.026(4) 0.026(4) 0.004(3) 0.003(4) -0.017(4)
C47 0.066(6) 0.031(4) 0.042(5) 0.003(4) 0.002(4) -0.015(4)
C48 0.052(5) 0.029(4) 0.041(5) 0.007(3) -0.003(4) -0.017(4)
C49 0.055(5) 0.043(5) 0.036(4) 0.008(3) -0.023(4) -0.032(4)
C50 0.033(4) 0.031(4) 0.038(4) 0.000(3) -0.009(3) -0.018(3)
C51 0.046(4) 0.031(4) 0.034(4) 0.002(3) 0.003(3) -0.023(3)
C52 0.050(5) 0.027(4) 0.036(4) 0.000(3) -0.002(3) -0.023(3)
C53 0.17(3) 0.18(3) 0.18(3) 0.004(10) -0.035(11) -0.073(15)
Cl7 0.67(7) 0.67(7) 0.67(7) -0.008(10) -0.120(16) -0.27(3)
Cl8 0.136(8) 0.096(6) 0.086(5) 0.027(5) -0.061(6) -0.050(6)
C53A 0.057(18) 0.14(4) 0.16(4) -0.07(3) -0.01(2) 0.02(2)
Cl7A 0.094(6) 0.166(12) 0.110(8) 0.009(7) -0.010(6) -0.062(7)
Cl8A 0.125(12) 0.20(2) 0.33(3) 0.03(2) 0.032(16) -0.061(13)
N1 0.045(4) 0.034(4) 0.047(4) -0.007(3) -0.003(3) -0.019(3)
N2 0.051(4) 0.032(4) 0.053(5) -0.005(3) -0.002(4) -0.017(3)

loop_
_atom_type_symbol
_atom_type_description
_atom_type_scat_dispersion_real
_atom_type_scat_dispersion_imag
_atom_type_scat_source
C C 0.0033 0.0016 'International Tables Vol C Tables 4.2.6.8 and 6.1.1.4'
H H 0.0000 0.0000 'International Tables Vol C Tables 4.2.6.8 and 6.1.1.4'
N N 0.0061 0.0033 'International Tables Vol C Tables 4.2.6.8 and 6.1.1.4'
O O 0.0106 0.0060 'International Tables Vol C Tables 4.2.6.8 and 6.1.1.4'
P P 0.1023 0.0942 'International Tables Vol C Tables 4.2.6.8 and 6.1.1.4'
Cl Cl 0.1484 0.1585 'International Tables Vol C Tables 4.2.6.8 and 6.1.1.4'
Fe Fe 0.3463 0.8444 'International Tables Vol C Tables 4.2.6.8 and 6.1.1.4'
Os Os -1.2165 7.6030 'International Tables Vol C Tables 4.2.6.8 and 6.1.1.4'

loop_
_geom_angle_atom_site_label_1
_geom_angle_atom_site_label_2
_geom_angle_atom_site_label_3
_geom_angle
C52 Os1 C51 87.4(3)
C52 Os1 P1 93.5(2)
C51 Os1 P1 91.7(3)
C52 Os1 P3 93.2(2)
C51 Os1 P3 94.7(3)
P1 Os1 P3 170.93(7)
C52 Os1 P4 164.0(3)
C51 Os1 P4 91.7(2)
P1 Os1 P4 102.58(7)
P3 Os1 P4 70.89(7)
C52 Os1 P2 91.2(3)
C51 Os1 P2 162.0(3)
P1 Os1 P2 70.40(8)
P3 Os1 P2 103.32(7)
P4 Os1 P2 94.52(8)
N1 Fe1 Cl1 110.8(3)
N1 Fe1 Cl2 109.9(3)
Cl1 Fe1 Cl2 111.79(16)
N1 Fe1 Cl3 104.7(3)
Cl1 Fe1 Cl3 108.04(18)
Cl2 Fe1 Cl3 111.30(13)
N2 Fe2 Cl4 111.0(3)
N2 Fe2 Cl6 107.8(3)
Cl4 Fe2 Cl6 111.72(14)
N2 Fe2 Cl5 103.8(3)
Cl4 Fe2 Cl5 109.48(14)
Cl6 Fe2 Cl5 112.79(14)
C7A P1 C1 104.8(4)
C7A P1 C49 107.6(5)
C1 P1 C49 107.2(4)
C7A P1 Os1 117.6(3)
C1 P1 Os1 122.3(3)
C49 P1 Os1 95.7(3)
C13A P2 C19 103.1(5)
C13A P2 C49 105.7(4)
C19 P2 C49 107.9(4)
C13A P2 Os1 119.4(4)
C19 P2 Os1 123.9(3)
C49 P2 Os1 94.6(3)
C25 P3 C31 101.9(4)
C25 P3 C50 107.0(4)
C31 P3 C50 107.0(4)
C25 P3 Os1 119.7(3)
C31 P3 Os1 124.0(3)
C50 P3 Os1 95.4(3)
C37 P4 C43 103.0(4)
C37 P4 C50 106.5(4)
C43 P4 C50 105.8(4)
C37 P4 Os1 124.9(3)
C43 P4 Os1 119.5(3)
C50 P4 Os1 94.5(3)
C2 C1 C6 120.4(8)
C2 C1 P1 119.1(6)
C6 C1 P1 120.4(6)
C1 C2 C3 120.6(9)
C1 C2 H2A 119.7
C3 C2 H2A 119.7
C2 C3 C4 118.5(9)
C2 C3 H3A 120.8
C4 C3 H3A 120.8
C5 C4 C3 121.4(8)
C5 C4 H4A 119.3
C3 C4 H4A 119.3
C4 C5 C6 120.5(9)
C4 C5 H5A 119.8
C6 C5 H5A 119.8
C1 C6 C5 118.6(9)
C1 C6 H6A 120.7
C5 C6 H6A 120.7
C12A C7A C8A 111(3)
C12A C7A P1 116(2)
C8A C7A P1 121.3(11)
C9A C8A C7A 121(2)
C9A C8A H8AA 119.3
C7A C8A H8AA 119.3
C10A C9A C8A 118(2)
C10A C9A H9AA 121.0
C8A C9A H9AA 121.0
C9A C10A C11A 109(2)
C9A C10A H10A 125.5
C11A C10A H10A 125.5
C10A C11A C12A 120(4)
C10A C11A H11A 119.8
C12A C11A H11A 119.8
C7A C12A C11A 115(5)
C7A C12A H12A 122.5
C11A C12A H12A 122.5
C9B C8B H8BA 119.0
C8B C9B H9BA 117.7
C12B C11B H11B 122.0
C11B C12B H12B 118.6
C14A C13A C18A 122.2(16)
C14A C13A P2 119.6(11)
C18A C13A P2 115.6(12)
C13A C14A C15A 122(2)
C13A C14A H14A 119.1
C15A C14A H14A 119.1
C14A C15A C16A 122(2)
C14A C15A H15A 118.9
C16A C15A H15A 118.9
C15A C16A C17A 110(2)
C15A C16A H16A 125.1
C17A C16A H16A 125.1
C18A C17A C16A 122(3)
C18A C17A H17A 119.1
C16A C17A H17A 119.1
C17A C18A C13A 114(3)
C17A C18A H18A 122.9
C13A C18A H18A 122.9
C15B C14B H14B 121.6
C14B C15B H15B 118.2
C18B C17B H17B 120.4
C17B C18B H18B 121.2
C24 C19 C20 119.8(9)
C24 C19 P2 122.6(7)
C20 C19 P2 117.6(7)
C21 C20 C19 120.8(9)
C21 C20 H20A 119.6
C19 C20 H20A 119.6
C22 C21 C20 120.0(10)
C22 C21 H21A 120.0
C20 C21 H21A 120.0
C21 C22 C23 120.0(11)
C21 C22 H22A 120.0
C23 C22 H22A 120.0
C22 C23 C24 120.1(10)
C22 C23 H23A 120.0
C24 C23 H23A 120.0
C19 C24 C23 119.4(9)
C19 C24 H24A 120.3
C23 C24 H24A 120.3
C26 C25 C30 118.4(8)
C26 C25 P3 120.5(7)
C30 C25 P3 121.1(7)
C27 C26 C25 120.8(9)
C27 C26 H26A 119.6
C25 C26 H26A 119.6
C28 C27 C26 119.3(9)
C28 C27 H27A 120.4
C26 C27 H27A 120.4
C27 C28 C29 122.0(9)
C27 C28 H28A 119.0
C29 C28 H28A 119.0
C28 C29 C30 118.6(9)
C28 C29 H29A 120.7
C30 C29 H29A 120.7
C25 C30 C29 120.9(8)
C25 C30 H30A 119.5
C29 C30 H30A 119.5
C32 C31 C36 119.5(8)
C32 C31 P3 117.0(7)
C36 C31 P3 123.5(7)
C31 C32 C33 118.3(10)
C31 C32 H32A 120.8
C33 C32 H32A 120.8
C34 C33 C32 122.2(11)
C34 C33 H33A 118.9
C32 C33 H33A 118.9
C33 C34 C35 119.1(10)
C33 C34 H34A 120.4
C35 C34 H34A 120.4
C34 C35 C36 120.5(10)
C34 C35 H35A 119.8
C36 C35 H35A 119.8
C35 C36 C31 120.1(9)
C35 C36 H36A 119.9
C31 C36 H36A 119.9
C38 C37 C42 117.7(8)
C38 C37 P4 120.3(7)
C42 C37 P4 122.0(7)
C39 C38 C37 121.9(9)
C39 C38 H38A 119.1
C37 C38 H38A 119.1
C38 C39 C40 119.1(9)
C38 C39 H39A 120.5
C40 C39 H39A 120.5
C41 C40 C39 120.1(9)
C41 C40 H40A 120.0
C39 C40 H40A 120.0
C42 C41 C40 119.8(9)
C42 C41 H41A 120.1
C40 C41 H41A 120.1
C41 C42 C37 121.5(9)
C41 C42 H42A 119.3
C37 C42 H42A 119.3
C48 C43 C44 119.4(8)
C48 C43 P4 120.8(7)
C44 C43 P4 119.7(7)
C45 C44 C43 118.8(9)
C45 C44 H44A 120.6
C43 C44 H44A 120.6
C46 C45 C44 121.7(10)
C46 C45 H45A 119.2
C44 C45 H45A 119.2
C45 C46 C47 120.5(9)
C45 C46 H46A 119.8
C47 C46 H46A 119.8
C46 C47 C48 119.0(10)
C46 C47 H47A 120.5
C48 C47 H47A 120.5
C43 C48 C47 120.6(10)
C43 C48 H48A 119.7
C47 C48 H48A 119.7
P2 C49 P1 96.3(4)
P2 C49 H49A 112.5
P1 C49 H49A 112.5
P2 C49 H49B 112.5
P1 C49 H49B 112.5
H49A C49 H49B 110.0
P4 C50 P3 96.5(4)
P4 C50 H50A 112.5
P3 C50 H50A 112.5
P4 C50 H50B 112.5
P3 C50 H50B 112.5
H50A C50 H50B 110.0
N1 C51 Os1 175.2(8)
N2 C52 Os1 177.5(8)
Cl8 C53 Cl7 108.3(13)
Cl8 C53 H53A 110.0
Cl7 C53 H53A 110.0
Cl8 C53 H53B 110.0
Cl7 C53 H53B 110.0
H53A C53 H53B 108.4
Cl8A C53A Cl7A 102.4(11)
Cl8A C53A H53C 111.3
Cl7A C53A H53C 111.3
Cl8A C53A H53D 111.3
Cl7A C53A H53D 111.3
H53C C53A H53D 109.2
C51 N1 Fe1 164.6(8)
C52 N2 Fe2 171.5(9)

loop_
_geom_bond_atom_site_label_1
_geom_bond_atom_site_label_2
_geom_bond_distance
Os1 C52 2.004(9)
Os1 C51 2.016(9)
Os1 P1 2.364(2)
Os1 P3 2.370(2)
Os1 P4 2.397(2)
Os1 P2 2.405(2)
Fe1 N1 1.961(8)
Fe1 Cl1 2.162(3)
Fe1 Cl2 2.176(3)
Fe1 Cl3 2.178(3)
Fe2 N2 1.950(8)
Fe2 Cl4 2.170(3)
Fe2 Cl6 2.180(3)
Fe2 Cl5 2.199(3)
P1 C7A 1.818(9)
P1 C1 1.828(8)
P1 C49 1.850(9)
P2 C13A 1.832(9)
P2 C19 1.838(9)
P2 C49 1.842(8)
P3 C25 1.813(9)
P3 C31 1.823(8)
P3 C50 1.853(8)
P4 C37 1.812(9)
P4 C43 1.835(8)
P4 C50 1.853(8)
C1 C2 1.388(12)
C1 C6 1.391(12)
C2 C3 1.395(12)
C2 H2A 0.9300
C3 C4 1.390(14)
C3 H3A 0.9300
C4 C5 1.367(15)
C4 H4A 0.9300
C5 C6 1.403(12)
C5 H5A 0.9300
C6 H6A 0.9300
C7A C12A 1.39(6)
C7A C8A 1.47(2)
C8A C9A 1.39(3)
C8A H8AA 0.9300
C9A C10A 1.29(3)
C9A H9AA 0.9300
C10A C11A 1.51(5)
C10A H10A 0.9300
C11A C12A 1.42(7)
C11A H11A 0.9300
C12A H12A 0.9300
C8B C9B 1.41(4)
C8B H8BA 0.9300
C9B H9BA 0.9300
C11B C12B 1.40(2)
C11B H11B 0.9300
C12B H12B 0.9300
C13A C14A 1.28(2)
C13A C18A 1.42(3)
C14A C15A 1.34(3)
C14A H14A 0.9300
C15A C16A 1.42(3)
C15A H15A 0.9300
C16A C17A 1.48(4)
C16A H16A 0.9300
C17A C18A 1.40(4)
C17A H17A 0.9300
C18A H18A 0.9300
C14B C15B 1.51(4)
C14B H14B 0.9300
C15B H15B 0.9300
C17B C18B 1.38(3)
C17B H17B 0.9300
C18B H18B 0.9300
C19 C24 1.376(12)
C19 C20 1.386(13)
C20 C21 1.387(14)
C20 H20A 0.9300
C21 C22 1.382(16)
C21 H21A 0.9300
C22 C23 1.376(17)
C22 H22A 0.9300
C23 C24 1.424(16)
C23 H23A 0.9300
C24 H24A 0.9300
C25 C26 1.395(12)
C25 C30 1.398(12)
C26 C27 1.394(13)
C26 H26A 0.9300
C27 C28 1.371(15)
C27 H27A 0.9300
C28 C29 1.377(14)
C28 H28A 0.9300
C29 C30 1.401(13)
C29 H29A 0.9300
C30 H30A 0.9300
C31 C32 1.376(13)
C31 C36 1.401(12)
C32 C33 1.406(14)
C32 H32A 0.9300
C33 C34 1.355(18)
C33 H33A 0.9300
C34 C35 1.374(17)
C34 H34A 0.9300
C35 C36 1.379(13)
C35 H35A 0.9300
C36 H36A 0.9300
C37 C38 1.389(12)
C37 C42 1.402(12)
C38 C39 1.386(13)
C38 H38A 0.9300
C39 C40 1.400(15)
C39 H39A 0.9300
C40 C41 1.386(15)
C40 H40A 0.9300
C41 C42 1.379(13)
C41 H41A 0.9300
C42 H42A 0.9300
C43 C48 1.392(12)
C43 C44 1.402(13)
C44 C45 1.381(13)
C44 H44A 0.9300
C45 C46 1.370(17)
C45 H45A 0.9300
C46 C47 1.375(18)
C46 H46A 0.9300
C47 C48 1.400(13)
C47 H47A 0.9300
C48 H48A 0.9300
C49 H49A 0.9700
C49 H49B 0.9700
C50 H50A 0.9700
C50 H50B 0.9700
C51 N1 1.130(12)
C52 N2 1.144(12)
C53 Cl8 1.750(10)
C53 Cl7 1.752(10)
C53 H53A 0.9700
C53 H53B 0.9700
C53A Cl8A 1.745(10)
C53A Cl7A 1.750(10)
C53A H53C 0.9700
C53A H53D 0.9700
